data_1550113
loop_
_publ_author_name
'Dandela, Rambabu'
'Tothadi, Srinu'
'Marelli, Udaya Kiran'
'Nangia, Ashwini'

_publ_section_title
;
 Systematic synthesis of a 6-component organic-salt alloy of naftopidil,
 and pentanary, quaternary and ternary multicomponent crystals
;
_journal_coeditor_code ED5016SUP1
_journal_issue 6
_journal_name_full IUCrJ
_journal_page_first
;
;
_journal_paper_doi 10.1107/S2052252518014057
_journal_volume 5
_journal_year 2018
_chemical_formula_sum 'C31 H34 N2 O6.17'
_chemical_formula_weight 533.32
_chemical_name_common 'Naftopidil_Benzoic acid_2-Hydroxybenzoic acid_2, 4-Dihydroxybenzoic acid_Salt alloy'
_space_group_crystal_system monoclinic
_space_group_IT_number 14
_space_group_name_Hall '-P 2ybc'
_space_group_name_H-M_alt 'P 1 21/c 1'
_symmetry_space_group_name_Hall '-P 2ybc'
_symmetry_space_group_name_H-M 'P 1 21/c 1'
_atom_sites_solution_hydrogens geom
_audit_creation_method SHELXL-2016/6
_cell_angle_alpha 90
_cell_angle_beta 94.85(7)
_cell_angle_gamma 90
_cell_formula_units_Z 4
_cell_length_a 11.199(20)
_cell_length_b 17.71(3)
_cell_length_c 13.40(3)
_cell_measurement_reflns_used 9158
_cell_measurement_temperature 293(2)
_cell_measurement_theta_max 30.15
_cell_measurement_theta_min 2.75
_cell_volume 2648(9)
_computing_structure_refinement 'SHELXL-2016/6 (Sheldrick, 2016)'
_computing_structure_solution 'SHELXT 2014/5 (Sheldrick, 2014)'
_diffrn_ambient_temperature 293(2)
_diffrn_measured_fraction_theta_full 0.999
_diffrn_measured_fraction_theta_max 0.992
_diffrn_measurement_device_type 'Bruker APEX-II CCD'
_diffrn_measurement_method '\f and \w scans'
_diffrn_radiation_type MoK\a
_diffrn_radiation_wavelength 0.71073
_diffrn_reflns_av_R_equivalents 0.1420
_diffrn_reflns_av_unetI/netI 0.0826
_diffrn_reflns_Laue_measured_fraction_full 0.999
_diffrn_reflns_Laue_measured_fraction_max 0.992
_diffrn_reflns_limit_h_max 15
_diffrn_reflns_limit_h_min -15
_diffrn_reflns_limit_k_max 25
_diffrn_reflns_limit_k_min -24
_diffrn_reflns_limit_l_max 19
_diffrn_reflns_limit_l_min -19
_diffrn_reflns_number 67030
_diffrn_reflns_point_group_measured_fraction_full 0.999
_diffrn_reflns_point_group_measured_fraction_max 0.992
_diffrn_reflns_theta_full 25.242
_diffrn_reflns_theta_max 30.436
_diffrn_reflns_theta_min 2.300
_exptl_absorpt_coefficient_mu 0.093
_exptl_absorpt_correction_T_max 0.7461
_exptl_absorpt_correction_T_min 0.5282
_exptl_absorpt_correction_type multi-scan
_exptl_absorpt_process_details
;
SADABS-2016/2 (Bruker,2016/2) was used for absorption correction.
wR2(int) was 0.1544 before and 0.0898 after correction.
The Ratio of minimum to maximum transmission is 0.7079.
The \l/2 correction factor is Not present.
;
_exptl_crystal_colour colourless
_exptl_crystal_density_diffrn 1.338
_exptl_crystal_description block
_exptl_crystal_F_000 1133
_exptl_crystal_size_max 0.25
_exptl_crystal_size_mid 0.2
_exptl_crystal_size_min 0.15
_refine_diff_density_max 0.320
_refine_diff_density_min -0.371
_refine_diff_density_rms 0.077
_refine_ls_extinction_method none
_refine_ls_goodness_of_fit_ref 1.073
_refine_ls_hydrogen_treatment constr
_refine_ls_matrix_type full
_refine_ls_number_parameters 365
_refine_ls_number_reflns 7947
_refine_ls_number_restraints 0
_refine_ls_restrained_S_all 1.073
_refine_ls_R_factor_all 0.1483
_refine_ls_R_factor_gt 0.1065
_refine_ls_shift/su_max 0.007
_refine_ls_shift/su_mean 0.001
_refine_ls_structure_factor_coef Fsqd
_refine_ls_weighting_details 'w=1/[\s^2^(Fo^2^)+9.7346P] where P=(Fo^2^+2Fc^2^)/3'
_refine_ls_weighting_scheme calc
_refine_ls_wR_factor_gt 0.1900
_refine_ls_wR_factor_ref 0.2065
_reflns_Friedel_coverage 0.000
_reflns_number_gt 5620
_reflns_number_total 7947
_reflns_threshold_expression 'I > 2\s(I)'
_cod_data_source_file ed5016.cif
_cod_data_source_block 1235
_cod_database_code 1550113
_shelx_shelxl_version_number 2016/6
_shelx_space_group_comment
;
The symmetry employed for this shelxl refinement is uniquely defined
by the following loop, which should always be used as a source of
symmetry information in preference to the above space-group names.
They are only intended as comments.
;

loop_
_space_group_symop_operation_xyz
'x, y, z'
'-x, y+1/2, -z+1/2'
'-x, -y, -z'
'x, -y-1/2, z-1/2'

loop_
_atom_site_label
_atom_site_type_symbol
_atom_site_fract_x
_atom_site_fract_y
_atom_site_fract_z
_atom_site_U_iso_or_equiv
_atom_site_adp_type
_atom_site_occupancy
_atom_site_site_symmetry_order
_atom_site_calc_flag
_atom_site_refinement_flags_posn
_atom_site_refinement_flags_adp
_atom_site_refinement_flags_occupancy
_atom_site_disorder_assembly
_atom_site_disorder_group
C3A C 0.4480(3) 0.04163(18) 0.6042(3) 0.0240(7) Uani 0.87 1 d . . P A 1
C5A C 0.5918(4) -0.03970(18) 0.6960(3) 0.0281(8) Uani 0.3 1 d . . P A 1
O3 O 0.3355(3) 0.05160(19) 0.5671(3) 0.0371(8) Uani 0.87 1 d . . P A 1
H3 H 0.328637 0.093254 0.540499 0.056 Uiso 0.87 1 calc R U P A 1
O4 O 0.6361(11) -0.0971(6) 0.7532(8) 0.052(3) Uani 0.3 1 d . . P A 1
H4 H 0.600612 -0.136155 0.736235 0.077 Uiso 0.3 1 calc R U P A 1
C3B C 0.4480(3) 0.04163(18) 0.6042(3) 0.0240(7) Uani 0.13 1 d . . P A 2
H3B H 0.370101 0.050761 0.577068 0.029 Uiso 0.13 1 calc R U P A 2
C5B C 0.5918(4) -0.03970(18) 0.6960(3) 0.0281(8) Uani 0.7 1 d . . P A 2
H5B H 0.609482 -0.084780 0.729655 0.034 Uiso 0.7 1 calc R U P A 2
O7 O 0.1979(2) 0.23968(13) 0.30618(19) 0.0283(5) Uani 1 1 d . . . . .
O6 O 0.4472(2) 0.22878(13) 0.3013(2) 0.0321(6) Uani 1 1 d . . . . .
H6 H 0.436374 0.210560 0.356031 0.048 Uiso 1 1 calc R U . . .
O5 O 0.8030(2) 0.55769(12) 0.45134(18) 0.0245(5) Uani 1 1 d . . . . .
O2 O 0.4053(2) 0.17633(14) 0.4932(2) 0.0324(6) Uani 1 1 d . . . . .
O1 O 0.5945(2) 0.21474(13) 0.5281(2) 0.0304(6) Uani 1 1 d . . . . .
N1 N 0.5051(2) 0.34560(14) 0.4475(2) 0.0195(5) Uani 1 1 d . . . . .
H1 H 0.534182 0.294324 0.462638 0.023 Uiso 1 1 calc R U . . .
N2 N 0.6880(2) 0.44505(14) 0.5405(2) 0.0200(5) Uani 1 1 d . . . . .
C28 C -0.0733(3) 0.0977(2) 0.5132(3) 0.0270(7) Uani 1 1 d . . . . .
H28 H -0.106097 0.066154 0.559249 0.032 Uiso 1 1 calc R U . . .
C29 C 0.0535(3) 0.10340(19) 0.5129(2) 0.0240(7) Uani 1 1 d . . . . .
H29 H 0.103405 0.076252 0.558863 0.029 Uiso 1 1 calc R U . . .
C30 C 0.1015(3) 0.14927(18) 0.4441(2) 0.0207(6) Uani 1 1 d . . . . .
H30 H 0.184287 0.153840 0.444835 0.025 Uiso 1 1 calc R U . . .
C31 C 0.0275(3) 0.18966(17) 0.3723(2) 0.0205(6) Uani 1 1 d . . . . .
C22 C 0.0748(3) 0.23407(17) 0.2953(3) 0.0234(7) Uani 1 1 d . . . . .
C21 C 0.2575(3) 0.29006(19) 0.2422(3) 0.0276(7) Uani 1 1 d . . . . .
H21A H 0.217439 0.338666 0.237881 0.033 Uiso 1 1 calc R U . . .
H21B H 0.257515 0.269145 0.175293 0.033 Uiso 1 1 calc R U . . .
C20 C 0.3856(3) 0.29865(17) 0.2898(3) 0.0250(7) Uani 1 1 d . . . . .
H20 H 0.429349 0.330390 0.245264 0.030 Uiso 1 1 calc R U . . .
C19 C 0.3846(3) 0.33987(17) 0.3904(3) 0.0227(7) Uani 1 1 d . . . . .
H19A H 0.353177 0.390397 0.378237 0.027 Uiso 1 1 calc R U . . .
H19B H 0.330547 0.313590 0.431399 0.027 Uiso 1 1 calc R U . . .
C17 C 0.5950(3) 0.38483(17) 0.3882(2) 0.0212(6) Uani 1 1 d . . . . .
H17A H 0.561262 0.432071 0.362213 0.025 Uiso 1 1 calc R U . . .
H17B H 0.611700 0.353501 0.331631 0.025 Uiso 1 1 calc R U . . .
C18 C 0.7116(3) 0.40072(17) 0.4521(3) 0.0224(7) Uani 1 1 d . . . . .
H18A H 0.749511 0.353382 0.472871 0.027 Uiso 1 1 calc R U . . .
H18B H 0.765984 0.428261 0.412721 0.027 Uiso 1 1 calc R U . . .
C14 C 0.7924(3) 0.47889(16) 0.5930(2) 0.0207(6) Uani 1 1 d . . . . .
C9 C 0.8512(3) 0.53818(17) 0.5455(2) 0.0208(6) Uani 1 1 d . . . . .
C10 C 0.9505(3) 0.57420(17) 0.5967(3) 0.0245(7) Uani 1 1 d . . . . .
H10 H 0.989543 0.612834 0.565508 0.029 Uiso 1 1 calc R U . . .
C11 C 0.9905(3) 0.55258(19) 0.6931(3) 0.0276(7) Uani 1 1 d . . . . .
H11 H 1.056153 0.576773 0.726173 0.033 Uiso 1 1 calc R U . . .
C23 C 0.0013(4) 0.26580(18) 0.2193(3) 0.0297(8) Uani 1 1 d . . . . .
H23 H 0.033937 0.291772 0.167718 0.036 Uiso 1 1 calc R U . . .
C24 C -0.1249(4) 0.25856(19) 0.2202(3) 0.0312(8) Uani 1 1 d . . . . .
H24 H -0.174396 0.279151 0.167926 0.037 Uiso 1 1 calc R U . . .
C25 C -0.1753(3) 0.22220(19) 0.2958(3) 0.0286(8) Uani 1 1 d . . . . .
H25 H -0.258111 0.221718 0.297680 0.034 Uiso 1 1 calc R U . . .
C26 C -0.1005(3) 0.18473(17) 0.3723(3) 0.0214(6) Uani 1 1 d . . . . .
C27 C -0.1481(3) 0.13838(19) 0.4460(3) 0.0257(7) Uani 1 1 d . . . . .
H27 H -0.230676 0.135454 0.448866 0.031 Uiso 1 1 calc R U . . .
C8 C 0.8613(3) 0.61781(19) 0.4018(3) 0.0281(8) Uani 1 1 d . . . . .
H8A H 0.821317 0.625658 0.336400 0.042 Uiso 1 1 calc R U . . .
H8B H 0.943437 0.604507 0.395677 0.042 Uiso 1 1 calc R U . . .
H8C H 0.857951 0.663338 0.440378 0.042 Uiso 1 1 calc R U . . .
C12 C 0.9333(3) 0.49507(19) 0.7407(3) 0.0280(7) Uani 1 1 d . . . . .
H12 H 0.960010 0.480521 0.805500 0.034 Uiso 1 1 calc R U . . .
C13 C 0.8347(3) 0.45928(18) 0.6898(3) 0.0262(7) Uani 1 1 d . . . . .
H13 H 0.796112 0.420969 0.722071 0.031 Uiso 1 1 calc R U . . .
C15 C 0.6132(3) 0.40023(18) 0.6026(3) 0.0242(7) Uani 1 1 d . . . . .
H15A H 0.601793 0.427162 0.664080 0.029 Uiso 1 1 calc R U . . .
H15B H 0.652376 0.352608 0.619919 0.029 Uiso 1 1 calc R U . . .
C16 C 0.4916(3) 0.38551(17) 0.5448(2) 0.0228(7) Uani 1 1 d . . . . .
H16A H 0.442703 0.355022 0.585597 0.027 Uiso 1 1 calc R U . . .
H16B H 0.450749 0.433201 0.531467 0.027 Uiso 1 1 calc R U . . .
C4 C 0.4756(3) -0.02634(18) 0.6553(3) 0.0266(7) Uani 1 1 d . . . . .
H4A H 0.416125 -0.062229 0.661911 0.032 Uiso 0.87 1 calc R U P A 1
H4B H 0.416125 -0.062229 0.661911 0.032 Uiso 0.13 1 calc R U P A 2
C2 C 0.5379(3) 0.09577(17) 0.5939(2) 0.0200(6) Uani 1 1 d . . . . .
C1 C 0.5116(3) 0.16733(18) 0.5348(3) 0.0250(7) Uani 1 1 d . . . . .
C6 C 0.6822(3) 0.0131(2) 0.6873(3) 0.0289(8) Uani 1 1 d . . . . .
H6A H 0.759736 0.003855 0.715064 0.035 Uiso 0.3 1 calc R U P A 1
H6B H 0.759736 0.003855 0.715064 0.035 Uiso 0.7 1 calc R U P A 2
C7 C 0.6541(3) 0.08004(19) 0.6360(3) 0.0252(7) Uani 1 1 d . . . . .
H7 H 0.714364 0.115418 0.629577 0.030 Uiso 1 1 calc R U . . .

loop_
_atom_site_aniso_label
_atom_site_aniso_U_11
_atom_site_aniso_U_22
_atom_site_aniso_U_33
_atom_site_aniso_U_23
_atom_site_aniso_U_13
_atom_site_aniso_U_12
C3A 0.0268(17) 0.0219(15) 0.0238(16) 0.0023(13) 0.0055(13) -0.0023(13)
C5A 0.045(2) 0.0166(15) 0.0233(17) 0.0025(12) 0.0070(15) 0.0034(14)
O3 0.0266(16) 0.0387(18) 0.0452(19) 0.0197(15) -0.0025(14) -0.0070(13)
O4 0.078(8) 0.034(5) 0.043(6) 0.011(5) 0.006(5) 0.003(5)
C3B 0.0268(17) 0.0219(15) 0.0238(16) 0.0023(13) 0.0055(13) -0.0023(13)
C5B 0.045(2) 0.0166(15) 0.0233(17) 0.0025(12) 0.0070(15) 0.0034(14)
O7 0.0290(13) 0.0230(12) 0.0336(14) 0.0092(10) 0.0069(11) -0.0040(10)
O6 0.0388(15) 0.0166(11) 0.0436(16) -0.0021(10) 0.0198(13) -0.0019(10)
O5 0.0280(12) 0.0165(10) 0.0301(13) 0.0052(9) 0.0089(10) -0.0052(9)
O2 0.0292(14) 0.0268(13) 0.0424(15) 0.0116(11) 0.0100(12) 0.0000(11)
O1 0.0286(13) 0.0155(10) 0.0487(16) 0.0053(11) 0.0125(12) -0.0038(10)
N1 0.0233(14) 0.0103(11) 0.0259(14) 0.0012(10) 0.0090(11) 0.0010(10)
N2 0.0244(14) 0.0140(11) 0.0229(13) 0.0011(10) 0.0092(11) -0.0022(10)
C28 0.0268(17) 0.0300(17) 0.0256(17) -0.0022(14) 0.0106(14) -0.0028(14)
C29 0.0243(17) 0.0267(16) 0.0209(16) -0.0005(13) 0.0022(13) -0.0003(13)
C30 0.0163(14) 0.0217(14) 0.0242(16) -0.0018(12) 0.0023(12) -0.0022(12)
C31 0.0241(16) 0.0139(13) 0.0238(16) -0.0058(11) 0.0044(13) -0.0023(12)
C22 0.0305(18) 0.0113(13) 0.0285(17) -0.0027(12) 0.0038(14) -0.0007(12)
C21 0.036(2) 0.0182(15) 0.0286(18) 0.0045(13) 0.0022(15) -0.0073(14)
C20 0.0326(18) 0.0143(14) 0.0296(18) 0.0023(12) 0.0119(15) -0.0052(13)
C19 0.0232(16) 0.0148(13) 0.0311(17) 0.0031(12) 0.0079(14) -0.0004(12)
C17 0.0247(16) 0.0154(13) 0.0252(16) -0.0007(12) 0.0129(13) -0.0028(12)
C18 0.0246(16) 0.0153(13) 0.0289(17) -0.0013(12) 0.0108(13) -0.0004(12)
C14 0.0235(16) 0.0114(12) 0.0288(17) -0.0005(12) 0.0114(13) 0.0010(12)
C9 0.0223(15) 0.0132(13) 0.0279(16) 0.0006(12) 0.0087(13) 0.0025(11)
C10 0.0234(16) 0.0130(13) 0.0381(19) -0.0015(13) 0.0089(14) -0.0011(12)
C11 0.0267(17) 0.0206(15) 0.0355(19) -0.0067(14) 0.0034(15) 0.0023(13)
C23 0.044(2) 0.0120(14) 0.0330(19) 0.0020(13) 0.0003(17) 0.0021(14)
C24 0.037(2) 0.0174(15) 0.037(2) 0.0000(14) -0.0083(16) 0.0065(14)
C25 0.0246(17) 0.0201(15) 0.040(2) -0.0082(14) -0.0030(15) 0.0039(13)
C26 0.0225(16) 0.0156(13) 0.0263(17) -0.0072(12) 0.0021(13) 0.0023(12)
C27 0.0189(16) 0.0267(16) 0.0320(18) -0.0080(14) 0.0057(14) -0.0024(13)
C8 0.0301(18) 0.0208(15) 0.0347(19) 0.0078(14) 0.0113(15) -0.0044(14)
C12 0.035(2) 0.0217(16) 0.0271(18) -0.0027(13) 0.0030(15) 0.0047(14)
C13 0.0354(19) 0.0151(14) 0.0291(18) 0.0011(13) 0.0084(15) 0.0018(13)
C15 0.0293(18) 0.0185(14) 0.0264(17) 0.0021(13) 0.0116(14) -0.0034(13)
C16 0.0253(16) 0.0169(14) 0.0286(17) -0.0008(12) 0.0169(14) -0.0001(12)
C4 0.038(2) 0.0184(15) 0.0242(17) -0.0012(13) 0.0078(15) -0.0121(14)
C2 0.0244(16) 0.0146(13) 0.0223(15) -0.0007(11) 0.0090(13) -0.0010(12)
C1 0.0293(18) 0.0169(14) 0.0312(18) 0.0007(13) 0.0165(15) 0.0001(13)
C6 0.0296(18) 0.0309(18) 0.0272(18) 0.0042(14) 0.0074(15) 0.0044(15)
C7 0.0247(17) 0.0245(16) 0.0273(17) -0.0001(13) 0.0073(14) -0.0015(13)

loop_
_atom_type_symbol
_atom_type_description
_atom_type_scat_dispersion_real
_atom_type_scat_dispersion_imag
_atom_type_scat_source
C C 0.0033 0.0016 'International Tables Vol C Tables 4.2.6.8 and 6.1.1.4'
H H 0.0000 0.0000 'International Tables Vol C Tables 4.2.6.8 and 6.1.1.4'
N N 0.0061 0.0033 'International Tables Vol C Tables 4.2.6.8 and 6.1.1.4'
O O 0.0106 0.0060 'International Tables Vol C Tables 4.2.6.8 and 6.1.1.4'

loop_
_geom_angle_atom_site_label_1
_geom_angle_atom_site_label_2
_geom_angle_atom_site_label_3
_geom_angle
O3 C3A C2 122.6(3)
O3 C3A C4 117.3(3)
C2 C3A C4 120.1(3)
O4 C5A C4 129.9(6)
O4 C5A C6 108.7(6)
C4 C5A C6 121.2(3)
C3A O3 H3 109.5
C5A O4 H4 109.5
C2 C3B C4 120.1(3)
C2 C3B H3B 119.9
C4 C3B H3B 119.9
C4 C5B C6 121.2(3)
C4 C5B H5B 119.4
C6 C5B H5B 119.4
C22 O7 C21 119.5(3)
C20 O6 H6 109.5
C9 O5 C8 116.8(3)
C19 N1 C16 108.8(3)
C19 N1 C17 112.1(3)
C16 N1 C17 111.2(3)
C19 N1 H1 108.2
C16 N1 H1 108.2
C17 N1 H1 108.2
C14 N2 C15 115.3(3)
C14 N2 C18 115.0(3)
C15 N2 C18 108.7(3)
C27 C28 C29 120.7(3)
C27 C28 H28 119.6
C29 C28 H28 119.6
C30 C29 C28 119.5(3)
C30 C29 H29 120.3
C28 C29 H29 120.3
C29 C30 C31 121.2(3)
C29 C30 H30 119.4
C31 C30 H30 119.4
C30 C31 C22 122.5(3)
C30 C31 C26 119.9(3)
C22 C31 C26 117.6(3)
C23 C22 O7 125.4(3)
C23 C22 C31 121.6(4)
O7 C22 C31 113.0(3)
O7 C21 C20 106.3(3)
O7 C21 H21A 110.5
C20 C21 H21A 110.5
O7 C21 H21B 110.5
C20 C21 H21B 110.5
H21A C21 H21B 108.7
O6 C20 C21 112.9(3)
O6 C20 C19 111.1(3)
C21 C20 C19 109.7(3)
O6 C20 H20 107.7
C21 C20 H20 107.7
C19 C20 H20 107.7
N1 C19 C20 114.0(3)
N1 C19 H19A 108.7
C20 C19 H19A 108.7
N1 C19 H19B 108.7
C20 C19 H19B 108.7
H19A C19 H19B 107.6
N1 C17 C18 111.6(3)
N1 C17 H17A 109.3
C18 C17 H17A 109.3
N1 C17 H17B 109.3
C18 C17 H17B 109.3
H17A C17 H17B 108.0
N2 C18 C17 110.4(3)
N2 C18 H18A 109.6
C17 C18 H18A 109.6
N2 C18 H18B 109.6
C17 C18 H18B 109.6
H18A C18 H18B 108.1
C13 C14 C9 118.0(3)
C13 C14 N2 123.4(3)
C9 C14 N2 118.5(3)
O5 C9 C10 124.5(3)
O5 C9 C14 115.9(3)
C10 C9 C14 119.6(3)
C11 C10 C9 120.6(3)
C11 C10 H10 119.7
C9 C10 H10 119.7
C10 C11 C12 120.4(3)
C10 C11 H11 119.8
C12 C11 H11 119.8
C22 C23 C24 119.4(4)
C22 C23 H23 120.3
C24 C23 H23 120.3
C25 C24 C23 121.6(4)
C25 C24 H24 119.2
C23 C24 H24 119.2
C24 C25 C26 119.9(4)
C24 C25 H25 120.1
C26 C25 H25 120.1
C27 C26 C25 122.3(3)
C27 C26 C31 117.9(3)
C25 C26 C31 119.7(3)
C28 C27 C26 120.8(3)
C28 C27 H27 119.6
C26 C27 H27 119.6
O5 C8 H8A 109.5
O5 C8 H8B 109.5
H8A C8 H8B 109.5
O5 C8 H8C 109.5
H8A C8 H8C 109.5
H8B C8 H8C 109.5
C11 C12 C13 119.0(4)
C11 C12 H12 120.5
C13 C12 H12 120.5
C14 C13 C12 122.4(3)
C14 C13 H13 118.8
C12 C13 H13 118.8
N2 C15 C16 109.4(3)
N2 C15 H15A 109.8
C16 C15 H15A 109.8
N2 C15 H15B 109.8
C16 C15 H15B 109.8
H15A C15 H15B 108.2
N1 C16 C15 111.6(3)
N1 C16 H16A 109.3
C15 C16 H16A 109.3
N1 C16 H16B 109.3
C15 C16 H16B 109.3
H16A C16 H16B 108.0
C5A C4 C3A 119.8(3)
C5B C4 C3B 119.8(3)
C5A C4 H4A 120.1
C3A C4 H4A 120.1
C5B C4 H4B 120.1
C3B C4 H4B 120.1
C7 C2 C3A 118.3(3)
C7 C2 C3B 118.3(3)
C7 C2 C1 120.8(3)
C3A C2 C1 120.9(3)
C3B C2 C1 120.9(3)
O1 C1 O2 123.3(3)
O1 C1 C2 118.9(3)
O2 C1 C2 117.8(3)
C5B C6 C7 118.6(4)
C5A C6 C7 118.6(4)
C5A C6 H6A 120.7
C7 C6 H6A 120.7
C5B C6 H6B 120.7
C7 C6 H6B 120.7
C6 C7 C2 122.0(3)
C6 C7 H7 119.0
C2 C7 H7 119.0

loop_
_geom_bond_atom_site_label_1
_geom_bond_atom_site_label_2
_geom_bond_distance
C3A O3 1.326(5)
C3A C2 1.406(5)
C3A C4 1.407(5)
C5A O4 1.343(10)
C5A C4 1.388(6)
C5A C6 1.390(5)
O3 H3 0.8200
O4 H4 0.8200
C3B C2 1.406(5)
C3B C4 1.407(5)
C3B H3B 0.9300
C5B C4 1.388(6)
C5B C6 1.390(5)
C5B H5B 0.9300
O7 C22 1.378(5)
O7 C21 1.440(4)
O6 C20 1.418(4)
O6 H6 0.8200
O5 C9 1.374(5)
O5 C8 1.440(4)
O2 C1 1.280(5)
O1 C1 1.261(4)
N1 C19 1.498(5)
N1 C16 1.502(5)
N1 C17 1.504(4)
N1 H1 0.9800
N2 C14 1.443(5)
N2 C15 1.463(4)
N2 C18 1.465(5)
C28 C27 1.381(5)
C28 C29 1.425(5)
C28 H28 0.9300
C29 C30 1.371(5)
C29 H29 0.9300
C30 C31 1.410(5)
C30 H30 0.9300
C31 C22 1.434(5)
C31 C26 1.436(5)
C22 C23 1.374(5)
C21 C20 1.528(6)
C21 H21A 0.9700
C21 H21B 0.9700
C20 C19 1.534(5)
C20 H20 0.9800
C19 H19A 0.9700
C19 H19B 0.9700
C17 C18 1.526(5)
C17 H17A 0.9700
C17 H17B 0.9700
C18 H18A 0.9700
C18 H18B 0.9700
C14 C13 1.387(5)
C14 C9 1.419(4)
C9 C10 1.409(5)
C10 C11 1.385(6)
C10 H10 0.9300
C11 C12 1.387(5)
C11 H11 0.9300
C23 C24 1.421(6)
C23 H23 0.9300
C24 C25 1.362(6)
C24 H24 0.9300
C25 C26 1.431(5)
C25 H25 0.9300
C26 C27 1.421(5)
C27 H27 0.9300
C8 H8A 0.9600
C8 H8B 0.9600
C8 H8C 0.9600
C12 C13 1.400(5)
C12 H12 0.9300
C13 H13 0.9300
C15 C16 1.530(5)
C15 H15A 0.9700
C15 H15B 0.9700
C16 H16A 0.9700
C16 H16B 0.9700
C4 H4A 0.9300
C4 H4B 0.9300
C2 C7 1.402(5)
C2 C1 1.510(5)
C6 C7 1.393(5)
C6 H6A 0.9300
C6 H6B 0.9300
C7 H7 0.9300

loop_
_geom_torsion_atom_site_label_1
_geom_torsion_atom_site_label_2
_geom_torsion_atom_site_label_3
_geom_torsion_atom_site_label_4
_geom_torsion
C27 C28 C29 C30 -0.7(5)
C28 C29 C30 C31 -1.4(5)
C29 C30 C31 C22 -175.8(3)
C29 C30 C31 C26 1.8(5)
C21 O7 C22 C23 8.6(5)
C21 O7 C22 C31 -172.3(3)
C30 C31 C22 C23 172.3(3)
C26 C31 C22 C23 -5.3(4)
C30 C31 C22 O7 -6.9(4)
C26 C31 C22 O7 175.5(3)
C22 O7 C21 C20 165.7(3)
O7 C21 C20 O6 58.0(4)
O7 C21 C20 C19 -66.4(4)
C16 N1 C19 C20 -178.9(2)
C17 N1 C19 C20 57.6(3)
O6 C20 C19 N1 49.7(3)
C21 C20 C19 N1 175.2(2)
C19 N1 C17 C18 171.6(2)
C16 N1 C17 C18 49.5(3)
C14 N2 C18 C17 -165.6(3)
C15 N2 C18 C17 63.4(3)
N1 C17 C18 N2 -56.3(3)
C15 N2 C14 C13 12.7(4)
C18 N2 C14 C13 -115.0(4)
C15 N2 C14 C9 -163.7(3)
C18 N2 C14 C9 68.6(4)
C8 O5 C9 C10 1.8(4)
C8 O5 C9 C14 179.9(3)
C13 C14 C9 O5 -177.4(3)
N2 C14 C9 O5 -0.7(4)
C13 C14 C9 C10 0.9(4)
N2 C14 C9 C10 177.5(3)
O5 C9 C10 C11 177.6(3)
C14 C9 C10 C11 -0.5(5)
C9 C10 C11 C12 0.0(5)
O7 C22 C23 C24 -176.9(3)
C31 C22 C23 C24 4.0(5)
C22 C23 C24 C25 1.4(5)
C23 C24 C25 C26 -5.3(5)
C24 C25 C26 C27 -172.2(3)
C24 C25 C26 C31 3.8(5)
C30 C31 C26 C27 -0.1(4)
C22 C31 C26 C27 177.5(3)
C30 C31 C26 C25 -176.3(3)
C22 C31 C26 C25 1.3(4)
C29 C28 C27 C26 2.4(5)
C25 C26 C27 C28 174.2(3)
C31 C26 C27 C28 -2.0(5)
C10 C11 C12 C13 0.0(5)
C9 C14 C13 C12 -0.9(5)
N2 C14 C13 C12 -177.3(3)
C11 C12 C13 C14 0.4(5)
C14 N2 C15 C16 165.3(2)
C18 N2 C15 C16 -63.9(3)
C19 N1 C16 C15 -174.4(2)
C17 N1 C16 C15 -50.5(3)
N2 C15 C16 N1 58.0(3)
C6 C5B C4 C3B 0.1(5)
O4 C5A C4 C3A 174.6(7)
C6 C5A C4 C3A 0.1(5)
O3 C3A C4 C5A -179.8(3)
C2 C3A C4 C5A 0.2(5)
C2 C3B C4 C5B 0.2(5)
O3 C3A C2 C7 179.8(3)
C4 C3A C2 C7 -0.2(5)
O3 C3A C2 C1 -3.1(5)
C4 C3A C2 C1 176.9(3)
C4 C3B C2 C7 -0.2(5)
C4 C3B C2 C1 176.9(3)
C7 C2 C1 O1 -3.6(5)
C3A C2 C1 O1 179.4(3)
C3B C2 C1 O1 179.4(3)
C7 C2 C1 O2 175.9(3)
C3A C2 C1 O2 -1.1(5)
C3B C2 C1 O2 -1.1(5)
C4 C5B C6 C7 -0.4(5)
O4 C5A C6 C7 -176.0(6)
C4 C5A C6 C7 -0.4(5)
C5B C6 C7 C2 0.4(5)
C5A C6 C7 C2 0.4(5)
C3A C2 C7 C6 -0.1(5)
C3B C2 C7 C6 -0.1(5)
C1 C2 C7 C6 -177.2(3)
